data_2010372
loop_
_publ_author_name
'Wang, J.'
'Mashuta, M.S.'
'Richardson, J.F.'
'Buchanan, R.M.'

_publ_section_title
;Chloro[(1-methyl-2-imidazolyl-\k<i>N</i>^3^-methyl)-bis(2-pyridyl-\k<i>N</i>-methyl)amine-\k<i>N</i>]copper(II)
 Hexafluorophosphate, [CuCl(C~17~H~19~N~5~)]PF~6~
;
_journal_issue 1
_journal_name_full 'Acta Crystallographica Section C'
_journal_page_first 50
_journal_page_last 52
_journal_paper_doi 10.1107/S010827019400644X
_journal_volume 51
_journal_year 1995
_chemical_formula_sum 'C17 H19 Cl Cu F6 N5 P'
_chemical_formula_weight 537.33
_space_group_IT_number 14
_symmetry_cell_setting monoclinic
_symmetry_space_group_name_Hall '-P 2yn'
_symmetry_space_group_name_H-M 'P 1 21/n 1'
_atom_type_scat_source 'Enraf-Nonius MolEN Software (Fair, 1982)'
_cell_angle_alpha 90
_cell_angle_beta 108.84(2)
_cell_angle_gamma 90
_cell_formula_units_Z 4
_cell_length_a 14.235(3)
_cell_length_b 11.368(3)
_cell_length_c 13.860(3)
_cell_measurement_reflns_used 25
_cell_measurement_temperature 296
_cell_measurement_theta_max 16
_cell_measurement_theta_min 12
_cell_volume 2122.7(9)
_diffrn_measurement_device 'Enraf-Nonius CAD4'
_diffrn_measurement_method \q/2\q
_diffrn_radiation_type MoK\a
_diffrn_radiation_wavelength 0.71073
_diffrn_reflns_av_R_equivalents 0.012
_diffrn_reflns_limit_h_max 10
_diffrn_reflns_limit_h_min -10
_diffrn_reflns_limit_k_max 8
_diffrn_reflns_limit_k_min 0
_diffrn_reflns_limit_l_max 0
_diffrn_reflns_limit_l_min -10
_diffrn_reflns_number 4115
_diffrn_reflns_theta_max 25
_diffrn_standards_decay_% 1.9
_diffrn_standards_interval_time 60
_diffrn_standards_number 3
_exptl_absorpt_coefficient_mu 1.297
_exptl_absorpt_correction_T_max 1.00
_exptl_absorpt_correction_T_min 0.84
_exptl_absorpt_correction_type empirical
_exptl_crystal_colour 'Pale blue'
_exptl_crystal_density_diffrn 1.68
_exptl_crystal_description Block
_exptl_crystal_size_max 0.50
_exptl_crystal_size_mid 0.32
_exptl_crystal_size_min 0.32
_refine_diff_density_max 0.68(7)
_refine_diff_density_min -0.71(7)
_refine_ls_extinction_method none
_refine_ls_goodness_of_fit_obs 1.06
_refine_ls_hydrogen_treatment noref
_refine_ls_number_parameters 288
_refine_ls_number_reflns 3114
_refine_ls_R_factor_obs 0.045
_refine_ls_shift/esd_max 0.06
_refine_ls_structure_factor_coef F
_refine_ls_weighting_details 'w=1/[\s^2^(F) + 0.01F^2^ + 1.0]'
_refine_ls_weighting_scheme calc
_refine_ls_wR_factor_obs 0.048
_reflns_number_observed 3114
_reflns_number_total 3946
_reflns_observed_criterion I>3.0\s(I)
_cod_data_source_file hr1018.cif
_cod_data_source_block hr1018_structure_1_of_1
_cod_depositor_comments
;
The following automatic conversions were performed:

'_refine_ls_weighting_scheme' value 'w=1/[\s^2^(F) + 0.01F^2^ + 1.0]'
was changed to 'calc'. New tag '_refine_ls_weighting_details' was
created. The value of the new tag was set to 'w=1/[\s^2^(F) +
0.01F^2^ + 1.0]'.

Automatic conversion script
Id: cif_fix_values 3143 2015-03-26 13:38:13Z robertas 
;
_cod_original_cell_volume 2122.6
_cod_original_sg_symbol_H-M 'P 21/n'
_cod_original_formula_sum 'C17 H19 Cl1 Cu1 F6 N5 P1'
_cod_database_code 2010372

loop_
_symmetry_equiv_pos_as_xyz
x,y,z
1/2+x,1/2-y,1/2+z
-x,-y,-z
1/2-x,1/2+y,1/2-z

loop_
_atom_site_label
_atom_site_fract_x
_atom_site_fract_y
_atom_site_fract_z
_atom_site_occupancy
Cu .75237(4) .41042(4) .34607(3) 1.0
Cl .80912(9) .33740(10) .22598(8) 1.0
N(1) .6986(2) .4779(3) .4582(2) 1.0
N(2) .7255(2) .2591(3) .4028(2) 1.0
N(3) .6567(3) .1622(3) .4989(3) 1.0
N(4) .8554(2) .5391(3) .4043(2) 1.0
N(5) .6127(2) .4837(3) .2540(2) 1.0
C(1) .6434(3) .3855(4) .4934(3) 1.0
C(2) .6762(3) .2684(4) .4686(3) 1.0
C(3) .7378(3) .1403(4) .3906(3) 1.0
C(4) .6957(4) .0796(4) .4483(4) 1.0
C(5) .6025(4) .1367(5) .5687(4) 1.0
C(6) .7881(3) .5158(4) .5418(3) 1.0
C(7) .8591(3) .5753(4) .4979(3) 1.0
C(8) .9274(3) .6580(4) .5523(4) 1.0
C(9) .9928(4) .7045(4) .5089(4) 1.0
C(10) .9884(3) .6693(4) .4125(4) 1.0
C(11) .9194(3) .5864(4) .3620(3) 1.0
C(12) .6342(3) .5801(4) .4131(3) 1.0
C(13) .5687(3) .5489(4) .3075(3) 1.0
C(14) .4709(3) .5859(4) .2660(3) 1.0
C(15) .4179(3) .5531(5) .1686(4) 1.0
C(16) .4630(3) .4866(5) .1137(3) 1.0
C(17) .5603(3) .4534(4) .1590(3) 1.0
P .65225(9) -.22150(10) .69170(9) 1.0
F(1) .6641(2) -.2638(3) .8029(2) 1.0
F(2A) .7608(3) -.2698(4) .6998(3) 0.7
F(3A) .5944(4) -.3283(6) .6357(4) 0.7
F(4A) .5570(4) -.1468(6) .6825(4) 0.7
F(5A) .7038(3) -.0991(4) .7352(4) 0.7
F(2B) .721(2) -.331(2) .699(2) 0.15
F(3B) .6330(10) -.094(2) .7260(10) 0.15
F(4B) .5320(10) -.267(2) .6830(10) 0.15
F(5B) .7440(10) -.1350(10) .7580(10) 0.15
F(2C) .765(2) -.208(2) .722(2) 0.10
F(4C) .5368(7) -.2077(9) .6744(7) 0.20
F(5C) .6332(6) -.3637(7) .6547(6) 0.30
F(6) .6445(3) -.1763(4) .5815(2) 1.0
H(1A) .569 .392 .456 1.0
H(1B) .645 .391 .564 1.0
H(3) .771 .116 .338 1.0
H(4) .685 -.005 .459 1.0
H(5A) .601 .050 .585 1.0
H(5B) .535 .163 .540 1.0
H(5C) .632 .178 .632 1.0
H(6A) .765 .573 .590 1.0
H(6B) .818 .448 .579 1.0
H(8) .920 .678 .623 1.0
H(9) 1.043 .774 .543 1.0
H(10) 1.046 .705 .390 1.0
H(11) .917 .552 .288 1.0
H(12A) .685 .653 .413 1.0
H(12B) .601 .608 .462 1.0
H(14) .440 .638 .313 1.0
H(15) .343 .582 .132 1.0
H(16) .421 .446 .041 1.0
H(17) .598 .395 .127 1.0

loop_
_geom_angle_atom_site_label_1
_geom_angle_atom_site_label_2
_geom_angle_atom_site_label_3
_geom_angle
_geom_angle_publ_flag
Cl Cu N(1) 179.60(10) yes
Cl Cu N(2) 97.80(10) yes
Cl Cu N(4) 100.00(10) yes
Cl Cu N(5) 100.90(10) yes
N(1) Cu N(2) 81.90(10) yes
N(1) Cu N(4) 80.30(10) yes
N(1) Cu N(5) 78.90(10) yes
N(2) Cu N(4) 132.10(10) yes
N(2) Cu N(5) 108.10(10) yes
N(4) Cu N(5) 111.40(10) yes
Cu N1 C(1) 110.2(2) no
Cu N1 C(6) 105.0(3) no
Cu N1 C(12) 107.4(2) no
C(1) N(1) C(6) 111.2(3) no
C(1) N(1) C(12) 111.8(3) no
C(6) N(1) C(12) 111.0(3) no
Cu N(2) C(2) 114.7(3) no
Cu N(2) C(3) 138.9(3) no
C(2) N(2) C(3) 106.2(4) no
C(2) N(3) C(4) 107.1(4) no
C(2) N(3) C(5) 126.8(4) no
C(4) N(3) C(5) 126.0(4) no
Cu N(4) C(7) 113.5(3) no
Cu N(4) C(11) 127.9(3) no
C(7) N(4) C(11) 118.5(3) no
F(1) P F(2A) 91.8(2) no
F(1) P F(3A) 97.1(3) no
Cu N(5) C(13) 113.2(2) no
Cu N(5) C(17) 126.9(3) no
C(13) N(5) C(17) 118.6(3) no
N(1) C(1) C(2) 108.6(4) no
N(2) C(2) N(3) 110.8(4) no
N(2) C(2) C(1) 120.5(4) no
N(3) C(2) C(1) 128.6(4) no
N(2) C(3) C(4) 109.5(4) no
N(3) C(4) C(3) 106.4(4) no
N(1) C(6) C(7) 109.6(3) no
N(4) C(7) C(6) 115.6(3) no
N(4) C(7) C(8) 122.3(4) no
C(6) C(7) C(8) 122.1(4) no
C(7) C(8) C(9) 118.6(5) no
C(8) C(9) C(10) 119.4(4) no
C(9) C(10) C(11) 119.5(5) no
N(4) C(11) C(10) 121.6(4) no
N(1) C(12) C(13) 109.2(3) no
N(5) C(13) C(12) 114.6(3) no
N(5) C(13) C(14) 121.6(3) no
C(12) C(13) C(14) 123.8(4) no
C(13) C(14) C(15) 119.0(4) no
C(14) C(15) C(16) 119.4(4) no
C(15) C(16) C(17) 118.8(4) no
N(5) C(17) C(16) 122.6(4) no
F(6) P F(5A) 87.8(2) no
F(6) P F(2B) 99.8(9) no
F(1) P F(4A) 93.5(3) no
F(1) P F(5A) 90.3(2) no
F(1) P F(2B) 79.9(9) no
F(1) P F(3B) 87.5(7) no
F(1) P F(4B) 76.6(6) no
F(1) P F(5B) 79.8(6) no
F(1) P F(2C) 89.2(9) no
F(1) P F(4C) 87.5(4) no
F(1) P F(5C) 87.8(3) no
F(1) P F(6) 177.7(2) no
F(6) P F(2A) 86.8(2) no
F(6) P F(3A) 84.8(3) no
F(6) P F(4A) 87.5(3) no
F(6) P F(3B) 91.8(7) no
F(6) P F(4B) 105.6(6) no
F(6) P F(5B) 98.0(6) no
F(6) P F(2C) 89.(2) no
F(6) P F(4C) 94.3(4) no
F(6) P F(5C) 93.6(3) no
F(2A) P F(3A) 96.4(3) no
F(2A) P F(4A) 167.2(3) no
F(2A) P F(5A) 87.5(2) no
F(3A) P F(4A) 94.5(3) no
F(3A) P F(5A) 171.4(3) no
F(4A) P F(5A) 80.7(3) no

loop_
_geom_bond_atom_site_label_1
_geom_bond_atom_site_label_2
_geom_bond_site_symmetry_1
_geom_bond_site_symmetry_2
_geom_bond_distance
_geom_bond_publ_flag
Cu Cl . . 2.2320(10) yes
Cu N(1) . . 2.087(4) yes
Cu N(2) . . 1.979(3) yes
Cu N(4) . . 2.044(3) yes
Cu N(5) . . 2.153(3) yes
N1 C(1) . . 1.486(6) no
N1 C(6) . . 1.483(4) no
N1 C(12) . . 1.487(5) no
N2 C(2) . . 1.323(6) no
N2 C(3) . . 1.380(5) no
N3 C(2) . . 1.337(5) no
N3 C(4) . . 1.391(6) no
N3 C(5) . . 1.448(7) no
N4 C(7) . . 1.345(5) no
N4 C(11) . . 1.344(6) no
P F(1) . . 1.571(3) no
P F(2A) . . 1.609(4) no
P F(3A) . . 1.530(6) no
P F(4A) . . 1.570(6) no
P F(5A) . . 1.597(5) no
P F(2B) . . 1.56(2) no
N(5) C(13) . . 1.337(6) no
N(5) C(17) . . 1.333(5) no
C(1) C(2) . . 1.486(6) no
C(3) C(4) . . 1.336(7) no
C(6) C(7) . . 1.499(7) no
C(7) C(8) . . 1.387(6) no
C(8) C(9) . . 1.367(8) no
C(9) C(10) . . 1.377(8) no
C(10) C(11) . . 1.378(6) no
C(12) C(13) . . 1.502(5) no
C(13) C(14) . . 1.389(5) no
C(14) C(15) . . 1.368(6) no
C(15) C(16) . . 1.370(8) no
C(16) C(17) . . 1.375(6) no
P F(3B) . . 1.57(2) no
P F(4B) . . 1.76(2) no
P F(5B) . . 1.66(2) no
P F(2C) . . 1.53(2) no
P F(4C) . . 1.590(10) no
P F(5C) . . 1.692(8) no
P F(6) . . 1.581(4) no
